data_7034888
loop_
_publ_author_name
'Kershaw Cook, Laurence J.'
'Fisher, Julie'
'Harding, Lindsay P.'
'Halcrow, Malcolm A.'

_publ_section_title
;
 An iron(ii) spin-crossover metallacycle from a back-to-back
 bis-[dipyrazolylpyridine].
;
_journal_issue 20
_journal_name_full 'Dalton transactions (Cambridge, England : 2003)'
_journal_page_first 9417
_journal_page_last 9425
_journal_paper_doi 10.1039/c5dt00732a
_journal_volume 44
_journal_year 2015
_chemical_formula_moiety 'C22 H16 N10 S2'
_chemical_formula_sum 'C22 H16 N10 S2'
_chemical_formula_weight 484.57
_chemical_name_systematic
; 
Bis-[2,6-di(pyrazol-1-yl)pyrid-4-yl]disulfide 
;
_space_group_IT_number 2
_symmetry_cell_setting triclinic
_symmetry_space_group_name_Hall '-P 1'
_symmetry_space_group_name_H-M 'P -1'
_atom_sites_solution_hydrogens geom
_atom_sites_solution_primary direct
_atom_sites_solution_secondary difmap
_audit_creation_method SHELXL-97
_audit_update_record
;
2014-06-02 deposited with the CCDC.
2015-04-16 downloaded from the CCDC.
;
_cell_angle_alpha 90.512(6)
_cell_angle_beta 107.862(7)
_cell_angle_gamma 100.271(6)
_cell_formula_units_Z 2
_cell_length_a 8.9223(13)
_cell_length_b 10.2903(14)
_cell_length_c 13.341(2)
_cell_measurement_reflns_used 36263
_cell_measurement_temperature 150(2)
_cell_measurement_theta_max 31.98
_cell_measurement_theta_min 2.02
_cell_volume 1144.5(3)
_computing_cell_refinement 'APEX 2 software, Bruker Nonius 2004'
_computing_data_collection 'APEX 2 software, Bruker Nonius 2004'
_computing_data_reduction 'SAINT, Bruker Nonius 2004'
_computing_molecular_graphics 'X-SEED (Barbour, 2001)'
_computing_publication_material 'local program'
_computing_structure_refinement 'SHELXL-97 (Sheldrick, 1997)'
_computing_structure_solution 'SHELXS-97 (Sheldrick, 1990)'
_diffrn_ambient_temperature 150(2)
_diffrn_detector_area_resol_mean '120 microns'
_diffrn_measured_fraction_theta_full 0.976
_diffrn_measured_fraction_theta_max 0.976
_diffrn_measurement_device_type 'Bruker X8 Apex diffractometer'
_diffrn_measurement_method 'Rotation images'
_diffrn_radiation_monochromator graphite
_diffrn_radiation_source 'rotating anode'
_diffrn_radiation_type MoK\a
_diffrn_radiation_wavelength 0.71073
_diffrn_reflns_av_R_equivalents 0.0521
_diffrn_reflns_av_sigmaI/netI 0.0358
_diffrn_reflns_limit_h_max 13
_diffrn_reflns_limit_h_min -13
_diffrn_reflns_limit_k_max 15
_diffrn_reflns_limit_k_min -14
_diffrn_reflns_limit_l_max 19
_diffrn_reflns_limit_l_min -19
_diffrn_reflns_number 36263
_diffrn_reflns_theta_full 31.98
_diffrn_reflns_theta_max 31.98
_diffrn_reflns_theta_min 2.02
_diffrn_standards_decay_% 0
_diffrn_standards_interval_count 0
_diffrn_standards_interval_time 0
_diffrn_standards_number 0
_exptl_absorpt_coefficient_mu 0.266
_exptl_absorpt_correction_T_max 1.264
_exptl_absorpt_correction_T_min 0.728
_exptl_absorpt_correction_type multi-scan
_exptl_absorpt_process_details
;
Sheldrick, G. M. (2002). SADABS v. 2.03. University of 
G/ottingen, Germany.
;
_exptl_crystal_colour Colourless
_exptl_crystal_density_diffrn 1.406
_exptl_crystal_density_method 'not measured'
_exptl_crystal_description 'rectangular prism'
_exptl_crystal_F_000 500
_exptl_crystal_size_max 0.32
_exptl_crystal_size_mid 0.24
_exptl_crystal_size_min 0.13
_refine_diff_density_max 0.471
_refine_diff_density_min -0.767
_refine_diff_density_rms 0.073
_refine_ls_extinction_method none
_refine_ls_goodness_of_fit_ref 1.148
_refine_ls_hydrogen_treatment refall
_refine_ls_matrix_type full
_refine_ls_number_parameters 371
_refine_ls_number_reflns 7730
_refine_ls_number_restraints 0
_refine_ls_restrained_S_all 1.148
_refine_ls_R_factor_all 0.0540
_refine_ls_R_factor_gt 0.0413
_refine_ls_shift/su_max 0.000
_refine_ls_shift/su_mean 0.000
_refine_ls_structure_factor_coef Fsqd
_refine_ls_weighting_details 'calc w=1/[\s^2^(Fo^2^)+(0.0697P)^2^+0.3408P] where P=(Fo^2^+2Fc^2^)/3'
_refine_ls_weighting_scheme calc
_refine_ls_wR_factor_gt 0.1242
_refine_ls_wR_factor_ref 0.1406
_reflns_number_gt 6262
_reflns_number_total 7730
_reflns_threshold_expression >2sigma(I)
_cod_data_source_file c5dt00732a2.cif
_cod_data_source_block lkc136
_cod_depositor_comments
;
The following automatic conversions were performed:

'_symmetry_cell_setting' value 'Triclinic' changed to 'triclinic'
according to
/usr/data/users/saulius/crontab/automatic-downloads/rss-feeds/RSC/lib/dictionaries/cif_core.dic
dictionary named 'cif_core.dic' version 2.4.2 from 2011-04-26.

Automatic conversion script
Id: cif_fix_values 3271 2015-04-21 07:52:19Z andrius 

 Adding full bibliography for 7034888.cif.
;
_cod_database_code 7034888

loop_
_symmetry_equiv_pos_as_xyz
'x, y, z'
'-x, -y, -z'

loop_
_atom_site_label
_atom_site_type_symbol
_atom_site_fract_x
_atom_site_fract_y
_atom_site_fract_z
_atom_site_U_iso_or_equiv
_atom_site_adp_type
_atom_site_occupancy
_atom_site_symmetry_multiplicity
_atom_site_calc_flag
N1 N 0.49464(14) 0.85336(12) 0.56722(9) 0.0232(2) Uani 1 1 d
C2 C 0.34867(16) 0.88520(13) 0.55086(10) 0.0218(2) Uani 1 1 d
C3 C 0.20712(17) 0.82653(13) 0.47014(11) 0.0233(3) Uani 1 1 d
H3 H 0.104(2) 0.8588(19) 0.4624(15) 0.031(5) Uiso 1 1 d
C4 C 0.22219(16) 0.72386(13) 0.40424(10) 0.0220(2) Uani 1 1 d
C5 C 0.37163(17) 0.68618(14) 0.41944(11) 0.0238(3) Uani 1 1 d
H5 H 0.386(2) 0.6178(18) 0.3763(14) 0.025(4) Uiso 1 1 d
C6 C 0.50262(16) 0.75529(13) 0.50219(10) 0.0222(2) Uani 1 1 d
N7 N 0.34502(14) 0.98519(12) 0.62485(9) 0.0237(2) Uani 1 1 d
N8 N 0.20286(17) 1.02377(14) 0.62092(11) 0.0332(3) Uani 1 1 d
C9 C 0.2457(2) 1.11339(17) 0.70371(13) 0.0360(4) Uani 1 1 d
H9 H 0.161(3) 1.153(2) 0.7184(18) 0.046(6) Uiso 1 1 d
C10 C 0.4126(2) 1.13248(15) 0.76103(12) 0.0306(3) Uani 1 1 d
H10 H 0.474(3) 1.191(2) 0.8242(17) 0.040(6) Uiso 1 1 d
C11 C 0.47324(18) 1.04867(15) 0.70841(12) 0.0272(3) Uani 1 1 d
H11 H 0.580(3) 1.026(2) 0.7216(17) 0.040(5) Uiso 1 1 d
N12 N 0.65751(15) 0.72160(13) 0.52409(10) 0.0265(2) Uani 1 1 d
N13 N 0.67915(17) 0.62044(14) 0.46387(11) 0.0321(3) Uani 1 1 d
C14 C 0.8344(2) 0.61297(19) 0.50785(14) 0.0363(4) Uani 1 1 d
H14 H 0.878(3) 0.547(2) 0.4788(18) 0.045(6) Uiso 1 1 d
C15 C 0.9135(2) 0.7071(2) 0.59561(15) 0.0381(4) Uani 1 1 d
H15 H 1.026(3) 0.718(2) 0.6418(19) 0.053(7) Uiso 1 1 d
C16 C 0.79685(19) 0.77566(18) 0.60403(13) 0.0327(3) Uani 1 1 d
H16 H 0.798(3) 0.849(2) 0.652(2) 0.054(7) Uiso 1 1 d
S17 S 0.03901(4) 0.64319(3) 0.30600(3) 0.02441(9) Uani 1 1 d
S18 S 0.11242(4) 0.53246(3) 0.20716(3) 0.02479(9) Uani 1 1 d
N19 N 0.26184(15) 0.81197(11) -0.02914(9) 0.0249(2) Uani 1 1 d
C20 C 0.21157(17) 0.85903(13) 0.04747(11) 0.0235(3) Uani 1 1 d
C21 C 0.16031(17) 0.78273(13) 0.12240(11) 0.0235(3) Uani 1 1 d
H21 H 0.122(2) 0.8227(19) 0.1734(16) 0.034(5) Uiso 1 1 d
C22 C 0.16681(16) 0.64720(13) 0.11721(10) 0.0221(2) Uani 1 1 d
C23 C 0.21999(17) 0.59343(13) 0.03914(11) 0.0239(3) Uani 1 1 d
H23 H 0.228(3) 0.501(2) 0.0366(17) 0.042(6) Uiso 1 1 d
C24 C 0.26429(17) 0.68107(13) -0.03217(10) 0.0228(2) Uani 1 1 d
N25 N 0.21589(16) 0.99817(12) 0.05013(10) 0.0270(2) Uani 1 1 d
N26 N 0.17615(18) 1.06122(13) 0.12788(11) 0.0325(3) Uani 1 1 d
C27 C 0.1972(2) 1.18900(16) 0.10555(15) 0.0372(4) Uani 1 1 d
H27 H 0.177(3) 1.253(2) 0.1541(17) 0.041(6) Uiso 1 1 d
C28 C 0.2500(3) 1.20969(17) 0.01522(15) 0.0396(4) Uani 1 1 d
H28 H 0.271(3) 1.289(2) -0.0149(19) 0.052(6) Uiso 1 1 d
C29 C 0.2603(2) 1.08510(15) -0.01848(14) 0.0361(4) Uani 1 1 d
H29 H 0.294(3) 1.053(2) -0.075(2) 0.055(7) Uiso 1 1 d
N30 N 0.31543(15) 0.63466(11) -0.11529(9) 0.0241(2) Uani 1 1 d
N31 N 0.32822(17) 0.50386(12) -0.12505(10) 0.0292(3) Uani 1 1 d
C32 C 0.3755(2) 0.49589(16) -0.21146(12) 0.0305(3) Uani 1 1 d
H32 H 0.389(2) 0.411(2) -0.2347(16) 0.033(5) Uiso 1 1 d
C33 C 0.3927(2) 0.61902(17) -0.25788(13) 0.0361(4) Uani 1 1 d
H33 H 0.418(3) 0.638(2) -0.3210(19) 0.051(6) Uiso 1 1 d
C34 C 0.3540(2) 0.70662(16) -0.19431(13) 0.0339(3) Uani 1 1 d
H34 H 0.348(3) 0.802(3) -0.197(2) 0.062(7) Uiso 1 1 d

loop_
_atom_site_aniso_label
_atom_site_aniso_U_11
_atom_site_aniso_U_22
_atom_site_aniso_U_33
_atom_site_aniso_U_23
_atom_site_aniso_U_13
_atom_site_aniso_U_12
N1 0.0250(5) 0.0243(5) 0.0217(5) 0.0010(4) 0.0098(4) 0.0040(4)
C2 0.0270(6) 0.0207(5) 0.0194(6) 0.0001(4) 0.0102(5) 0.0038(5)
C3 0.0250(6) 0.0252(6) 0.0216(6) -0.0012(5) 0.0102(5) 0.0048(5)
C4 0.0248(6) 0.0228(6) 0.0195(6) -0.0008(4) 0.0100(5) 0.0023(5)
C5 0.0266(6) 0.0255(6) 0.0223(6) -0.0008(5) 0.0115(5) 0.0061(5)
C6 0.0238(6) 0.0250(6) 0.0215(6) 0.0036(5) 0.0116(5) 0.0055(5)
N7 0.0263(6) 0.0240(5) 0.0209(5) -0.0026(4) 0.0074(4) 0.0049(4)
N8 0.0317(7) 0.0383(7) 0.0296(6) -0.0083(5) 0.0056(5) 0.0143(5)
C9 0.0386(8) 0.0387(8) 0.0311(8) -0.0087(6) 0.0065(7) 0.0167(7)
C10 0.0374(8) 0.0291(7) 0.0240(7) -0.0055(5) 0.0076(6) 0.0070(6)
C11 0.0289(7) 0.0273(6) 0.0237(6) -0.0042(5) 0.0075(5) 0.0023(5)
N12 0.0253(6) 0.0327(6) 0.0254(6) 0.0020(5) 0.0123(5) 0.0078(5)
N13 0.0338(7) 0.0387(7) 0.0319(6) 0.0035(5) 0.0175(6) 0.0152(5)
C14 0.0350(8) 0.0474(9) 0.0385(9) 0.0137(7) 0.0219(7) 0.0196(7)
C15 0.0271(8) 0.0528(10) 0.0383(9) 0.0131(8) 0.0130(7) 0.0120(7)
C16 0.0256(7) 0.0411(8) 0.0312(8) 0.0048(6) 0.0090(6) 0.0059(6)
S17 0.02455(17) 0.02705(17) 0.02224(17) -0.00466(12) 0.00971(13) 0.00255(12)
S18 0.03412(19) 0.02020(15) 0.02217(17) -0.00211(11) 0.01332(14) 0.00280(12)
N19 0.0307(6) 0.0219(5) 0.0224(5) -0.0009(4) 0.0091(5) 0.0044(4)
C20 0.0267(6) 0.0203(6) 0.0227(6) -0.0017(5) 0.0060(5) 0.0053(5)
C21 0.0279(6) 0.0208(6) 0.0222(6) -0.0030(5) 0.0086(5) 0.0048(5)
C22 0.0260(6) 0.0205(5) 0.0189(6) -0.0020(4) 0.0071(5) 0.0024(4)
C23 0.0317(7) 0.0195(5) 0.0217(6) -0.0026(4) 0.0108(5) 0.0034(5)
C24 0.0265(6) 0.0223(6) 0.0191(6) -0.0035(4) 0.0076(5) 0.0029(5)
N25 0.0361(7) 0.0205(5) 0.0261(6) -0.0009(4) 0.0115(5) 0.0071(5)
N26 0.0455(8) 0.0237(6) 0.0325(7) -0.0020(5) 0.0162(6) 0.0105(5)
C27 0.0504(10) 0.0246(7) 0.0406(9) -0.0018(6) 0.0177(8) 0.0117(6)
C28 0.0569(11) 0.0234(7) 0.0444(10) 0.0051(6) 0.0223(8) 0.0108(7)
C29 0.0556(10) 0.0234(7) 0.0347(8) 0.0029(6) 0.0215(8) 0.0080(6)
N30 0.0321(6) 0.0206(5) 0.0215(5) -0.0025(4) 0.0124(5) 0.0028(4)
N31 0.0425(7) 0.0229(5) 0.0276(6) -0.0005(4) 0.0181(5) 0.0072(5)
C32 0.0386(8) 0.0293(7) 0.0281(7) -0.0023(5) 0.0169(6) 0.0069(6)
C33 0.0518(10) 0.0329(8) 0.0302(8) 0.0000(6) 0.0247(7) 0.0044(7)
C34 0.0522(10) 0.0257(7) 0.0288(7) 0.0019(5) 0.0222(7) 0.0039(6)

loop_
_atom_type_symbol
_atom_type_description
_atom_type_scat_dispersion_real
_atom_type_scat_dispersion_imag
_atom_type_scat_source
C C 0.0033 0.0016 'International Tables Vol C Tables 4.2.6.8 and 6.1.1.4'
H H 0.0000 0.0000 'International Tables Vol C Tables 4.2.6.8 and 6.1.1.4'
N N 0.0061 0.0033 'International Tables Vol C Tables 4.2.6.8 and 6.1.1.4'
S S 0.1246 0.1234 'International Tables Vol C Tables 4.2.6.8 and 6.1.1.4'

loop_
_geom_angle_atom_site_label_1
_geom_angle_atom_site_label_2
_geom_angle_atom_site_label_3
_geom_angle
C6 N1 C2 116.45(12)
N1 C2 C3 125.18(12)
N1 C2 N7 114.29(12)
C3 C2 N7 120.52(12)
C2 C3 C4 116.01(13)
C2 C3 H3 119.7(11)
C4 C3 H3 124.3(11)
C5 C4 C3 120.68(12)
C5 C4 S17 123.46(10)
C3 C4 S17 115.82(10)
C6 C5 C4 116.79(12)
C6 C5 H5 120.3(11)
C4 C5 H5 122.9(11)
N1 C6 C5 124.86(13)
N1 C6 N12 114.80(12)
C5 C6 N12 120.33(12)
N8 N7 C11 112.60(11)
N8 N7 C2 120.85(11)
C11 N7 C2 126.49(12)
C9 N8 N7 103.58(13)
N8 C9 C10 112.50(14)
N8 C9 H9 118.1(13)
C10 C9 H9 129.4(13)
C11 C10 C9 104.97(13)
C11 C10 H10 126.2(13)
C9 C10 H10 128.8(13)
N7 C11 C10 106.35(14)
N7 C11 H11 120.1(12)
C10 C11 H11 133.5(13)
N13 N12 C16 112.26(13)
N13 N12 C6 119.85(12)
C16 N12 C6 127.85(13)
C14 N13 N12 103.90(14)
N13 C14 C15 112.40(15)
N13 C14 H14 119.2(14)
C15 C14 H14 128.4(14)
C16 C15 C14 105.00(15)
C16 C15 H15 127.8(14)
C14 C15 H15 127.1(14)
N12 C16 C15 106.45(15)
N12 C16 H16 120.6(14)
C15 C16 H16 132.9(14)
C4 S17 S18 104.77(5)
C22 S18 S17 104.91(5)
C24 N19 C20 116.40(12)
N19 C20 C21 125.44(12)
N19 C20 N25 114.62(12)
C21 C20 N25 119.93(12)
C22 C21 C20 116.23(12)
C22 C21 H21 122.9(12)
C20 C21 H21 120.9(12)
C21 C22 C23 120.47(12)
C21 C22 S18 123.74(10)
C23 C22 S18 115.79(10)
C24 C23 C22 117.10(12)
C24 C23 H23 121.9(13)
C22 C23 H23 121.0(13)
N19 C24 C23 124.34(12)
N19 C24 N30 114.75(12)
C23 C24 N30 120.91(12)
C29 N25 N26 112.36(12)
C29 N25 C20 126.65(12)
N26 N25 C20 120.99(12)
C27 N26 N25 103.56(13)
N26 C27 C28 112.60(14)
N26 C27 H27 116.6(12)
C28 C27 H27 130.8(12)
C29 C28 C27 104.75(15)
C29 C28 H28 127.7(15)
C27 C28 H28 127.6(15)
N25 C29 C28 106.74(14)
N25 C29 H29 119.9(14)
C28 C29 H29 133.3(14)
N31 N30 C34 111.92(11)
N31 N30 C24 120.52(11)
C34 N30 C24 127.55(12)
C32 N31 N30 104.14(12)
N31 C32 C33 112.34(13)
N31 C32 H32 118.5(12)
C33 C32 H32 129.1(12)
C34 C33 C32 104.91(13)
C34 C33 H33 126.6(14)
C32 C33 H33 128.4(14)
N30 C34 C33 106.69(14)
N30 C34 H34 119.6(15)
C33 C34 H34 133.7(15)

loop_
_geom_bond_atom_site_label_1
_geom_bond_atom_site_label_2
_geom_bond_distance
N1 C6 1.3506(17)
N1 C2 1.3529(18)
C2 C3 1.415(2)
C2 N7 1.4309(17)
C3 C4 1.4191(18)
C3 H3 1.01(2)
C4 C5 1.4104(19)
C4 S17 1.8057(14)
C5 C6 1.410(2)
C5 H5 0.956(18)
C6 N12 1.4284(18)
N7 N8 1.3815(18)
N7 C11 1.3843(19)
N8 C9 1.347(2)
C9 C10 1.426(2)
C9 H9 0.99(2)
C10 C11 1.385(2)
C10 H10 0.98(2)
C11 H11 0.98(2)
N12 N13 1.3850(18)
N12 C16 1.386(2)
N13 C14 1.345(2)
C14 C15 1.427(3)
C14 H14 0.97(2)
C15 C16 1.388(2)
C15 H15 0.99(2)
C16 H16 0.98(2)
S17 S18 2.0579(5)
S18 C22 1.8022(14)
N19 C24 1.3514(18)
N19 C20 1.3527(18)
C20 C21 1.4111(19)
C20 N25 1.4253(17)
C21 C22 1.4081(18)
C21 H21 0.97(2)
C22 C23 1.4151(18)
C23 C24 1.4119(19)
C23 H23 0.97(2)
C24 N30 1.4300(17)
N25 C29 1.380(2)
N25 N26 1.3851(17)
N26 C27 1.344(2)
C27 C28 1.427(3)
C27 H27 1.00(2)
C28 C29 1.382(2)
C28 H28 0.93(2)
C29 H29 0.96(2)
N30 N31 1.3793(17)
N30 C34 1.3868(18)
N31 C32 1.3500(18)
C32 C33 1.420(2)
C32 H32 0.96(2)
C33 C34 1.389(2)
C33 H33 0.95(2)
C34 H34 1.00(3)
